data_4108140
loop_
_publ_author_name
'Kei Inumaru'
'Takashi Kikudome'
'Hiroshi Fukuoka'
'Shoji Yamanaka'

_publ_contact_author_email inumaru*atmark*hiroshima-u.ac.jp
_publ_contact_author_fax +81-82-424-5494
_publ_contact_author_name 'Kei Inumaru'
_publ_section_title
;
 Reversible Emergence of a Self-Assembled Layered Structure From
 Three-Dimensional Isotropic Ionic Crystal of a Cluster Compound
 (4-HNC5H4OH)2Mo6Cl14 Driven By Absorption of Water and Alcohols
;
_journal_name_full 'Journal of the American Chemical Society'
_journal_page_first 10038
_journal_page_last 10039
_journal_paper_doi 10.1021/ja802752y
_journal_volume 130
_journal_year 2008
_chemical_formula_moiety 'Cl14 Mo6, 2(C5 H5 N O), 6(O)'
_chemical_formula_sum 'C10 H10 Cl14 Mo6 N2 O8'
_chemical_formula_weight 1358.14
_space_group_IT_number 33
_symmetry_cell_setting orthorhombic
_symmetry_Int_Tables_number 33
_symmetry_space_group_name_Hall 'P 2c -2n'
_symmetry_space_group_name_H-M 'P n a 21'
_audit_creation_date 2008-02-06
_audit_creation_method 'by CrystalStructure 3.7.0'
_cell_angle_alpha 90.0000
_cell_angle_beta 90.0000
_cell_angle_gamma 90.0000
_cell_formula_units_Z 4
_cell_length_a 17.1972(4)
_cell_length_b 9.7664(3)
_cell_length_c 20.8704(5)
_cell_measurement_reflns_used 54341
_cell_measurement_temperature 296.1
_cell_measurement_theta_max 27.5
_cell_measurement_theta_min 1.5
_cell_volume 3505.28(16)
_computing_cell_refinement PROCESS-AUTO
_computing_data_collection PROCESS-AUTO
_computing_data_reduction CrystalStructure
_computing_publication_material 'CrystalStructure 3.7.0'
_computing_structure_refinement CRYSTALS
_computing_structure_solution SHELXS97
_diffrn_detector_area_resol_mean 10.00
_diffrn_measured_fraction_theta_full 1.000
_diffrn_measured_fraction_theta_max 1.000
_diffrn_measurement_device_type 'Rigaku RAXIS-RAPID'
_diffrn_measurement_method \w
_diffrn_radiation_type 'Mo K\a'
_diffrn_radiation_wavelength 0.71069
_diffrn_reflns_av_R_equivalents 0.071
_diffrn_reflns_limit_h_max 22
_diffrn_reflns_limit_h_min -22
_diffrn_reflns_limit_k_max 12
_diffrn_reflns_limit_k_min -12
_diffrn_reflns_limit_l_max 26
_diffrn_reflns_limit_l_min -27
_diffrn_reflns_number 30534
_diffrn_reflns_theta_full 27.48
_diffrn_reflns_theta_max 27.48
_exptl_absorpt_coefficient_mu 3.185
_exptl_absorpt_correction_T_max 0.729
_exptl_absorpt_correction_T_min 0.373
_exptl_absorpt_correction_type multi-scan
_exptl_absorpt_process_details
;
    Higashi, T. (1995). Program for Absorption Correction.
    Rigaku Corporation, Tokyo, Japan.
;
_exptl_crystal_colour unknown
_exptl_crystal_density_diffrn 2.574
_exptl_crystal_description unknown
_exptl_crystal_F_000 2552.00
_exptl_crystal_size_max 0.10
_exptl_crystal_size_mid 0.10
_exptl_crystal_size_min 0.10
_refine_diff_density_max 1.96
_refine_diff_density_min -1.81
_refine_ls_extinction_method none
_refine_ls_goodness_of_fit_ref 2.704
_refine_ls_hydrogen_treatment refall
_refine_ls_number_parameters 341
_refine_ls_number_reflns 6255
_refine_ls_R_factor_gt 0.0407
_refine_ls_shift/su_max 0.0000
_refine_ls_structure_factor_coef F
_refine_ls_weighting_details 'w = 1.0'
_refine_ls_weighting_scheme unit
_refine_ls_wR_factor_ref 0.0480
_reflns_number_gt 6229
_reflns_number_total 8008
_reflns_threshold_expression F^2^>2.0\s(F^2^)
_cod_data_source_file ja802752y-file002.cif
_cod_data_source_block '_061115___________________'
_cod_database_code 4108140

loop_
_symmetry_equiv_pos_site_id
_symmetry_equiv_pos_as_xyz
1 +X,+Y,+Z
2 1/2-X,1/2+Y,1/2+Z
3 1/2+X,1/2-Y,+Z
4 -X,-Y,1/2+Z

loop_
_atom_site_label
_atom_site_type_symbol
_atom_site_fract_x
_atom_site_fract_y
_atom_site_fract_z
_atom_site_U_iso_or_equiv
_atom_site_adp_type
_atom_site_occupancy
_atom_site_symmetry_multiplicity
_atom_site_calc_flag
_atom_site_refinement_flags
Mo(1) Mo 0.28386(6) 0.32851(11) 0.24045(8) 0.0181(2) Uani 1.00 1 d .
Mo(2) Mo 0.43541(6) 0.32423(11) 0.24033(9) 0.0185(3) Uani 1.00 1 d .
Mo(3) Mo 0.43329(6) 0.18248(11) 0.13431(9) 0.0190(3) Uani 1.00 1 d .
Mo(4) Mo 0.28225(6) 0.18818(11) 0.13448(8) 0.0177(2) Uani 1.00 1 d .
Mo(5) Mo 0.35751(6) 0.09625(11) 0.23425(8) 0.0184(2) Uani 1.00 1 d .
Mo(6) Mo 0.36077(6) 0.41585(11) 0.14120(8) 0.0185(2) Uani 1.00 1 d .
Cl(1) Cl 0.3648(2) 0.6306(3) 0.0813(2) 0.0283(9) Uani 1.00 1 d .
Cl(2) Cl 0.5353(2) 0.4135(3) 0.3131(2) 0.0293(8) Uani 1.00 1 d .
Cl(3) Cl 0.1828(2) 0.4189(3) 0.3100(2) 0.0272(9) Uani 1.00 1 d .
Cl(4) Cl 0.6835(2) 0.4024(3) 0.0634(2) 0.0275(9) Uani 1.00 1 d .
Cl(5) Cl 0.8590(2) 0.6161(3) 0.2952(2) 0.0288(9) Uani 1.00 1 d .
Cl(6) Cl 0.0247(2) 0.4249(4) 0.0624(2) 0.0378(10) Uani 1.00 1 d .
Cl(7) Cl 0.35464(18) -0.0306(2) 0.1326(2) 0.0222(7) Uani 1.00 1 d .
Cl(8) Cl 0.21403(19) 0.1080(3) 0.23186(19) 0.0215(7) Uani 1.00 1 d .
Cl(9) Cl 0.50167(19) 0.1015(3) 0.2309(2) 0.0229(8) Uani 1.00 1 d .
Cl(10) Cl 0.36203(18) 0.5413(3) 0.2445(2) 0.0227(7) Uani 1.00 1 d .
Cl(11) Cl 0.50508(19) 0.4008(3) 0.1427(2) 0.0239(8) Uani 1.00 1 d .
Cl(12) Cl 0.21730(19) 0.4128(2) 0.1434(2) 0.0233(8) Uani 1.00 1 d .
Cl(13) Cl 0.35883(19) 0.2763(3) 0.04307(19) 0.0228(8) Uani 1.00 1 d .
Cl(14) Cl 0.35917(19) 0.2389(3) 0.3325(2) 0.0230(8) Uani 1.00 1 d .
O(1) O 0.1365(6) 0.7441(10) 0.3145(4) 0.039(2) Uani 1.00 1 d .
O(2) O 0.7770(5) 0.2174(10) 0.4913(4) 0.039(2) Uani 1.00 1 d .
O(3) O 0.0267(9) 0.6900(16) 0.3927(7) 0.076(4) Uiso 1.00 1 d .
O(4) O 0.0280(6) 0.3735(11) 0.4129(5) 0.043(2) Uiso 1.00 1 d .
O(5) O 0.1604(6) 0.4504(11) 0.4729(5) 0.047(2) Uiso 1.00 1 d .
O(6) O 0.2734(5) 0.6167(10) 0.4048(4) 0.039(2) Uiso 1.00 1 d .
O(7) O 0.4370(7) 0.5670(12) 0.4232(5) 0.058(3) Uiso 1.00 1 d .
O(8) O 0.4733(6) 0.3366(11) 0.5024(5) 0.044(2) Uiso 1.00 1 d .
N(1) N 0.0964(7) 0.7670(12) 0.1240(6) 0.036(3) Uani 1.00 1 d .
N(2) N 0.7518(7) 0.6035(11) 0.4223(5) 0.033(3) Uani 1.00 1 d .
C(1) C 0.0471(8) 0.7451(15) 0.2281(7) 0.030(3) Uani 1.00 1 d .
C(2) C 0.0365(10) 0.7527(15) 0.1651(8) 0.037(4) Uani 1.00 1 d .
C(3) C 0.1702(8) 0.7764(13) 0.1459(7) 0.032(3) Uani 1.00 1 d .
C(4) C 0.1234(8) 0.7477(13) 0.2514(8) 0.030(3) Uani 1.00 1 d .
C(5) C 0.7083(9) 0.3768(15) 0.4245(7) 0.035(4) Uani 1.00 1 d .
C(6) C 0.7019(8) 0.5103(15) 0.4036(6) 0.031(3) Uani 1.00 1 d .
C(7) C 0.8176(10) 0.4408(16) 0.4857(7) 0.040(4) Uani 1.00 1 d .
C(8) C 0.8087(8) 0.5733(16) 0.4620(7) 0.033(3) Uani 1.00 1 d .
C(9) C 0.7658(8) 0.3453(14) 0.4679(6) 0.031(3) Uani 1.00 1 d .
C(10) C 0.1854(7) 0.7677(13) 0.2097(7) 0.031(3) Uani 1.00 1 d .
H(1) H 0.0868 0.7712 0.0792 0.043 Uiso 1.00 1 c R
H(2) H 0.2369 0.7747 0.2259 0.037 Uiso 1.00 1 c R
H(3) H 0.7470 0.6947 0.4070 0.039 Uiso 1.00 1 c R
H(4) H 0.0044 0.7383 0.2567 0.036 Uiso 1.00 1 c R
H(5) H -0.0150 0.7478 0.1486 0.044 Uiso 1.00 1 c R
H(6) H 0.2118 0.7890 0.1166 0.038 Uiso 1.00 1 c R
H(7) H 0.6742 0.3079 0.4089 0.042 Uiso 1.00 1 c R
H(8) H 0.6609 0.5357 0.3754 0.038 Uiso 1.00 1 c R
H(9) H 0.8597 0.4181 0.5132 0.048 Uiso 1.00 1 c R
H(10) H 0.8437 0.6435 0.4748 0.040 Uiso 1.00 1 c R

loop_
_atom_site_aniso_label
_atom_site_aniso_U_11
_atom_site_aniso_U_22
_atom_site_aniso_U_33
_atom_site_aniso_U_12
_atom_site_aniso_U_13
_atom_site_aniso_U_23
Mo(1) 0.0147(5) 0.0177(4) 0.0218(6) 0.0009(3) 0.0024(6) -0.0032(4)
Mo(2) 0.0136(5) 0.0198(5) 0.0222(7) -0.0003(3) 0.0019(6) -0.0024(5)
Mo(3) 0.0155(5) 0.0200(5) 0.0215(7) 0.0010(3) 0.0040(6) -0.0028(5)
Mo(4) 0.0148(5) 0.0170(4) 0.0211(6) 0.0001(3) 0.0005(6) -0.0025(4)
Mo(5) 0.0152(5) 0.0182(4) 0.0217(7) 0.0011(4) 0.0026(4) -0.0004(4)
Mo(6) 0.0165(5) 0.0171(4) 0.0221(7) -0.0003(4) 0.0020(5) -0.0012(4)
Cl(1) 0.0275(17) 0.0267(16) 0.031(2) -0.0022(13) -0.0060(14) 0.0033(14)
Cl(2) 0.0216(15) 0.0347(17) 0.032(2) -0.0070(13) -0.0033(14) -0.0050(15)
Cl(3) 0.0213(15) 0.0298(17) 0.030(2) 0.0041(13) 0.0053(15) -0.0084(14)
Cl(4) 0.0246(16) 0.0268(16) 0.031(2) 0.0031(13) -0.0055(15) 0.0064(14)
Cl(5) 0.0301(18) 0.0211(13) 0.035(2) 0.0000(13) -0.0005(15) -0.0033(13)
Cl(6) 0.0267(17) 0.048(2) 0.039(2) -0.0064(15) 0.0124(16) 0.0098(18)
Cl(7) 0.0206(14) 0.0192(12) 0.0269(18) 0.0019(10) 0.0023(13) -0.0042(15)
Cl(8) 0.0163(13) 0.0240(13) 0.0243(18) -0.0008(11) 0.0060(14) -0.0015(13)
Cl(9) 0.0167(14) 0.0233(13) 0.029(2) 0.0051(11) 0.0016(15) -0.0004(14)
Cl(10) 0.0202(14) 0.0184(12) 0.0296(19) -0.0005(10) 0.0010(13) -0.0065(14)
Cl(11) 0.0166(14) 0.0278(14) 0.027(2) -0.0013(11) 0.0052(16) 0.0000(15)
Cl(12) 0.0163(13) 0.0194(12) 0.034(2) 0.0029(10) -0.0004(15) -0.0012(13)
Cl(13) 0.0214(17) 0.0265(15) 0.0206(18) -0.0003(12) 0.0010(13) -0.0006(12)
Cl(14) 0.0213(17) 0.0250(15) 0.0229(19) -0.0012(12) 0.0011(13) -0.0023(13)
O(1) 0.044(5) 0.035(4) 0.039(5) 0.008(4) -0.004(4) -0.003(4)
O(2) 0.039(5) 0.032(5) 0.046(5) 0.001(4) -0.001(4) 0.004(4)
N(1) 0.035(6) 0.039(6) 0.033(7) -0.006(5) -0.013(5) 0.004(5)
N(2) 0.052(7) 0.028(5) 0.018(5) -0.009(5) -0.001(5) 0.004(4)
C(1) 0.028(6) 0.026(6) 0.035(8) -0.006(5) 0.006(6) 0.003(6)
C(2) 0.037(8) 0.019(6) 0.054(10) -0.002(6) -0.008(6) -0.007(7)
C(3) 0.031(7) 0.023(6) 0.042(8) 0.001(5) 0.007(6) -0.005(6)
C(4) 0.033(7) 0.014(5) 0.042(9) 0.006(5) -0.001(6) 0.003(5)
C(5) 0.047(9) 0.028(6) 0.031(7) 0.003(6) 0.005(6) -0.002(6)
C(6) 0.033(7) 0.041(8) 0.020(6) -0.009(6) -0.002(5) 0.000(5)
C(7) 0.049(9) 0.040(8) 0.032(8) -0.001(7) -0.002(6) -0.007(6)
C(8) 0.035(7) 0.037(8) 0.027(7) -0.010(6) 0.004(6) 0.000(6)
C(9) 0.034(7) 0.034(7) 0.027(7) -0.005(6) -0.000(5) 0.007(5)
C(10) 0.023(6) 0.020(6) 0.051(9) -0.000(5) -0.002(5) 0.005(6)

loop_
_atom_type_symbol
_atom_type_description
_atom_type_scat_dispersion_real
_atom_type_scat_dispersion_imag
_atom_type_scat_source
C C 0.003 0.002
;
International Tables for Crystallography
(1992, Vol. C, Tables 4.2.6.8 and 6.1.1.4)
;
O O 0.011 0.006
;
International Tables for Crystallography
(1992, Vol. C, Tables 4.2.6.8 and 6.1.1.4)
;
N N 0.006 0.003
;
International Tables for Crystallography
(1992, Vol. C, Tables 4.2.6.8 and 6.1.1.4)
;
Mo Mo -1.683 0.686
;
International Tables for Crystallography
(1992, Vol. C, Tables 4.2.6.8 and 6.1.1.4)
;
Cl Cl 0.148 0.159
;
International Tables for Crystallography
(1992, Vol. C, Tables 4.2.6.8 and 6.1.1.4)
;
H H 0.000 0.000
;
International Tables for Crystallography
(1992, Vol. C, Table 6.1.1.4)
;

loop_
_geom_angle_atom_site_label_1
_geom_angle_atom_site_label_2
_geom_angle_atom_site_label_3
_geom_angle
_geom_angle_site_symmetry_1
_geom_angle_site_symmetry_3
Mo(2) Mo(1) Mo(4) 90.08(6) . .
Mo(2) Mo(1) Mo(5) 59.94(4) . .
Mo(2) Mo(1) Mo(6) 59.74(5) . .
Mo(2) Mo(1) Cl(3) 136.17(11) . .
Mo(2) Mo(1) Cl(8) 118.14(8) . .
Mo(2) Mo(1) Cl(10) 58.04(7) . .
Mo(2) Mo(1) Cl(12) 117.93(10) . .
Mo(2) Mo(1) Cl(14) 58.13(9) . .
Mo(4) Mo(1) Mo(5) 60.24(5) . .
Mo(4) Mo(1) Mo(6) 60.09(5) . .
Mo(4) Mo(1) Cl(3) 133.74(10) . .
Mo(4) Mo(1) Cl(8) 58.29(9) . .
Mo(4) Mo(1) Cl(10) 118.48(12) . .
Mo(4) Mo(1) Cl(12) 58.20(9) . .
Mo(4) Mo(1) Cl(14) 118.60(9) . .
Mo(5) Mo(1) Mo(6) 89.93(5) . .
Mo(5) Mo(1) Cl(3) 133.99(11) . .
Mo(5) Mo(1) Cl(8) 58.22(8) . .
Mo(5) Mo(1) Cl(10) 117.98(8) . .
Mo(5) Mo(1) Cl(12) 118.41(10) . .
Mo(5) Mo(1) Cl(14) 58.38(9) . .
Mo(6) Mo(1) Cl(3) 136.06(10) . .
Mo(6) Mo(1) Cl(8) 118.35(11) . .
Mo(6) Mo(1) Cl(10) 58.41(11) . .
Mo(6) Mo(1) Cl(12) 58.20(9) . .
Mo(6) Mo(1) Cl(14) 117.87(9) . .
Cl(3) Mo(1) Cl(8) 90.70(12) . .
Cl(3) Mo(1) Cl(10) 93.61(12) . .
Cl(3) Mo(1) Cl(12) 92.15(13) . .
Cl(3) Mo(1) Cl(14) 92.24(14) . .
Cl(8) Mo(1) Cl(10) 175.66(12) . .
Cl(8) Mo(1) Cl(12) 90.32(12) . .
Cl(8) Mo(1) Cl(14) 90.15(12) . .
Cl(10) Mo(1) Cl(12) 90.00(12) . .
Cl(10) Mo(1) Cl(14) 89.20(13) . .
Cl(12) Mo(1) Cl(14) 175.58(13) . .
Mo(1) Mo(2) Mo(3) 89.73(6) . .
Mo(1) Mo(2) Mo(5) 59.93(4) . .
Mo(1) Mo(2) Mo(6) 60.03(5) . .
Mo(1) Mo(2) Cl(2) 133.94(11) . .
Mo(1) Mo(2) Cl(9) 118.48(9) . .
Mo(1) Mo(2) Cl(10) 58.33(7) . .
Mo(1) Mo(2) Cl(11) 118.63(10) . .
Mo(1) Mo(2) Cl(14) 58.29(9) . .
Mo(3) Mo(2) Mo(5) 59.84(5) . .
Mo(3) Mo(2) Mo(6) 60.00(5) . .
Mo(3) Mo(2) Cl(2) 136.31(10) . .
Mo(3) Mo(2) Cl(9) 58.03(10) . .
Mo(3) Mo(2) Cl(10) 118.57(12) . .
Mo(3) Mo(2) Cl(11) 57.98(9) . .
Mo(3) Mo(2) Cl(14) 118.24(9) . .
Mo(5) Mo(2) Mo(6) 90.09(6) . .
Mo(5) Mo(2) Cl(2) 134.00(11) . .
Mo(5) Mo(2) Cl(9) 58.58(8) . .
Mo(5) Mo(2) Cl(10) 118.26(8) . .
Mo(5) Mo(2) Cl(11) 117.82(11) . .
Mo(5) Mo(2) Cl(14) 58.42(9) . .
Mo(6) Mo(2) Cl(2) 135.89(10) . .
Mo(6) Mo(2) Cl(9) 118.03(12) . .
Mo(6) Mo(2) Cl(10) 58.60(11) . .
Mo(6) Mo(2) Cl(11) 58.64(9) . .
Mo(6) Mo(2) Cl(14) 118.31(9) . .
Cl(2) Mo(2) Cl(9) 92.23(12) . .
Cl(2) Mo(2) Cl(10) 91.79(13) . .
Cl(2) Mo(2) Cl(11) 93.65(13) . .
Cl(2) Mo(2) Cl(14) 90.54(14) . .
Cl(9) Mo(2) Cl(10) 175.98(14) . .
Cl(9) Mo(2) Cl(11) 88.69(12) . .
Cl(9) Mo(2) Cl(14) 90.56(12) . .
Cl(10) Mo(2) Cl(11) 90.99(13) . .
Cl(10) Mo(2) Cl(14) 89.47(13) . .
Cl(11) Mo(2) Cl(14) 175.77(13) . .
Mo(2) Mo(3) Mo(4) 90.08(6) . .
Mo(2) Mo(3) Mo(5) 59.91(5) . .
Mo(2) Mo(3) Mo(6) 59.69(5) . .
Mo(2) Mo(3) Cl(6) 138.44(11) . 55503
Mo(2) Mo(3) Cl(7) 117.66(12) . .
Mo(2) Mo(3) Cl(9) 57.99(9) . .
Mo(2) Mo(3) Cl(11) 58.35(10) . .
Mo(2) Mo(3) Cl(13) 117.64(9) . .
Mo(4) Mo(3) Mo(5) 60.31(5) . .
Mo(4) Mo(3) Mo(6) 60.13(4) . .
Mo(4) Mo(3) Cl(6) 131.43(12) . 55503
Mo(4) Mo(3) Cl(7) 58.21(7) . .
Mo(4) Mo(3) Cl(9) 118.87(11) . .
Mo(4) Mo(3) Cl(11) 118.76(9) . .
Mo(4) Mo(3) Cl(13) 58.33(9) . .
Mo(5) Mo(3) Mo(6) 89.95(6) . .
Mo(5) Mo(3) Cl(6) 133.21(11) . 55503
Mo(5) Mo(3) Cl(7) 57.77(11) . .
Mo(5) Mo(3) Cl(9) 58.59(9) . .
Mo(5) Mo(3) Cl(11) 118.27(12) . .
Mo(5) Mo(3) Cl(13) 118.60(9) . .
Mo(6) Mo(3) Cl(6) 136.66(13) . 55503
Mo(6) Mo(3) Cl(7) 118.29(8) . .
Mo(6) Mo(3) Cl(9) 117.68(11) . .
Mo(6) Mo(3) Cl(11) 58.64(8) . .
Mo(6) Mo(3) Cl(13) 57.95(9) . .
Cl(6) Mo(3) Cl(7) 88.97(14) 55503 .
Cl(6) Mo(3) Cl(9) 93.34(14) 55503 .
Cl(6) Mo(3) Cl(11) 95.35(14) 55503 .
Cl(6) Mo(3) Cl(13) 91.13(15) 55503 .
Cl(7) Mo(3) Cl(9) 90.15(13) . .
Cl(7) Mo(3) Cl(11) 175.63(15) . .
Cl(7) Mo(3) Cl(13) 91.01(13) . .
Cl(9) Mo(3) Cl(11) 88.89(12) . .
Cl(9) Mo(3) Cl(13) 175.40(13) . .
Cl(11) Mo(3) Cl(13) 89.62(12) . .
Mo(1) Mo(4) Mo(3) 90.10(6) . .
Mo(1) Mo(4) Mo(5) 59.87(5) . .
Mo(1) Mo(4) Mo(6) 59.95(5) . .
Mo(1) Mo(4) Cl(4) 136.07(11) . 45503
Mo(1) Mo(4) Cl(7) 117.58(12) . .
Mo(1) Mo(4) Cl(8) 58.22(9) . .
Mo(1) Mo(4) Cl(12) 58.17(10) . .
Mo(1) Mo(4) Cl(13) 117.83(9) . .
Mo(3) Mo(4) Mo(5) 59.88(5) . .
Mo(3) Mo(4) Mo(6) 60.01(4) . .
Mo(3) Mo(4) Cl(4) 133.83(11) . 45503
Mo(3) Mo(4) Cl(7) 58.55(7) . .
Mo(3) Mo(4) Cl(8) 117.94(10) . .
Mo(3) Mo(4) Cl(12) 118.13(8) . .
Mo(3) Mo(4) Cl(13) 58.26(9) . .
Mo(5) Mo(4) Mo(6) 89.63(5) . .
Mo(5) Mo(4) Cl(4) 135.26(10) . 45503
Mo(5) Mo(4) Cl(7) 57.72(11) . .
Mo(5) Mo(4) Cl(8) 58.07(9) . .
Mo(5) Mo(4) Cl(12) 118.01(11) . .
Mo(5) Mo(4) Cl(13) 118.10(9) . .
Mo(6) Mo(4) Cl(4) 135.09(11) . 45503
Mo(6) Mo(4) Cl(7) 118.51(8) . .
Mo(6) Mo(4) Cl(8) 118.14(10) . .
Mo(6) Mo(4) Cl(12) 58.13(8) . .
Mo(6) Mo(4) Cl(13) 57.89(9) . .
Cl(4) Mo(4) Cl(7) 91.59(12) 45503 .
Cl(4) Mo(4) Cl(8) 93.14(13) 45503 .
Cl(4) Mo(4) Cl(12) 93.06(12) 45503 .
Cl(4) Mo(4) Cl(13) 91.62(14) 45503 .
Cl(7) Mo(4) Cl(8) 88.75(13) . .
Cl(7) Mo(4) Cl(12) 175.29(14) . .
Cl(7) Mo(4) Cl(13) 91.17(13) . .
Cl(8) Mo(4) Cl(12) 90.26(12) . .
Cl(8) Mo(4) Cl(13) 175.24(13) . .
Cl(12) Mo(4) Cl(13) 89.43(12) . .
Mo(1) Mo(5) Mo(2) 60.13(4) . .
Mo(1) Mo(5) Mo(3) 90.09(5) . .
Mo(1) Mo(5) Mo(4) 59.90(5) . .
Mo(1) Mo(5) Cl(5) 136.23(11) . 45503
Mo(1) Mo(5) Cl(7) 118.23(10) . .
Mo(1) Mo(5) Cl(8) 58.27(8) . .
Mo(1) Mo(5) Cl(9) 118.02(8) . .
Mo(1) Mo(5) Cl(14) 58.28(9) . .
Mo(2) Mo(5) Mo(3) 60.25(5) . .
Mo(2) Mo(5) Mo(4) 89.99(5) . .
Mo(2) Mo(5) Cl(5) 134.31(11) . 45503
Mo(2) Mo(5) Cl(7) 118.95(10) . .
Mo(2) Mo(5) Cl(8) 118.38(8) . .
Mo(2) Mo(5) Cl(9) 57.92(8) . .
Mo(2) Mo(5) Cl(14) 58.17(9) . .
Mo(3) Mo(5) Mo(4) 59.82(5) . .
Mo(3) Mo(5) Cl(5) 133.68(10) . 45503
Mo(3) Mo(5) Cl(7) 58.72(9) . .
Mo(3) Mo(5) Cl(8) 117.99(11) . .
Mo(3) Mo(5) Cl(9) 57.98(10) . .
Mo(3) Mo(5) Cl(14) 118.40(9) . .
Mo(4) Mo(5) Cl(5) 135.67(10) . 45503
Mo(4) Mo(5) Cl(7) 58.33(9) . .
Mo(4) Mo(5) Cl(8) 58.18(9) . .
Mo(4) Mo(5) Cl(9) 117.77(11) . .
Mo(4) Mo(5) Cl(14) 118.16(9) . .
Cl(5) Mo(5) Cl(7) 91.26(13) 45503 .
Cl(5) Mo(5) Cl(8) 93.47(12) 45503 .
Cl(5) Mo(5) Cl(9) 91.27(12) 45503 .
Cl(5) Mo(5) Cl(14) 92.66(14) 45503 .
Cl(7) Mo(5) Cl(8) 89.20(12) . .
Cl(7) Mo(5) Cl(9) 90.37(12) . .
Cl(7) Mo(5) Cl(14) 176.05(13) . .
Cl(8) Mo(5) Cl(9) 175.25(13) . .
Cl(8) Mo(5) Cl(14) 90.11(12) . .
Cl(9) Mo(5) Cl(14) 90.00(12) . .
Mo(1) Mo(6) Mo(2) 60.23(5) . .
Mo(1) Mo(6) Mo(3) 90.03(5) . .
Mo(1) Mo(6) Mo(4) 59.97(5) . .
Mo(1) Mo(6) Cl(1) 134.71(10) . .
Mo(1) Mo(6) Cl(10) 58.27(9) . .
Mo(1) Mo(6) Cl(11) 118.57(11) . .
Mo(1) Mo(6) Cl(12) 58.19(10) . .
Mo(1) Mo(6) Cl(13) 118.31(9) . .
Mo(2) Mo(6) Mo(3) 60.31(5) . .
Mo(2) Mo(6) Mo(4) 90.29(5) . .
Mo(2) Mo(6) Cl(1) 133.65(10) . .
Mo(2) Mo(6) Cl(10) 58.17(9) . .
Mo(2) Mo(6) Cl(11) 58.38(10) . .
Mo(2) Mo(6) Cl(12) 118.40(11) . .
Mo(2) Mo(6) Cl(13) 118.65(9) . .
Mo(3) Mo(6) Mo(4) 59.86(4) . .
Mo(3) Mo(6) Cl(1) 135.25(11) . .
Mo(3) Mo(6) Cl(10) 118.46(10) . .
Mo(3) Mo(6) Cl(11) 58.02(8) . .
Mo(3) Mo(6) Cl(12) 118.00(8) . .
Mo(3) Mo(6) Cl(13) 58.35(9) . .
Mo(4) Mo(6) Cl(1) 136.07(11) . .
Mo(4) Mo(6) Cl(10) 118.22(10) . .
Mo(4) Mo(6) Cl(11) 117.87(8) . .
Mo(4) Mo(6) Cl(12) 58.16(7) . .
Mo(4) Mo(6) Cl(13) 58.35(9) . .
Cl(1) Mo(6) Cl(10) 91.18(13) . .
Cl(1) Mo(6) Cl(11) 91.64(12) . .
Cl(1) Mo(6) Cl(12) 92.79(12) . .
Cl(1) Mo(6) Cl(13) 92.87(14) . .
Cl(10) Mo(6) Cl(11) 90.56(12) . .
Cl(10) Mo(6) Cl(12) 89.91(12) . .
Cl(10) Mo(6) Cl(13) 175.95(13) . .
Cl(11) Mo(6) Cl(12) 175.53(12) . .
Cl(11) Mo(6) Cl(13) 89.48(12) . .
Cl(12) Mo(6) Cl(13) 89.73(12) . .
Mo(3) Cl(7) Mo(4) 63.24(8) . .
Mo(3) Cl(7) Mo(5) 63.51(9) . .
Mo(4) Cl(7) Mo(5) 63.95(9) . .
Mo(1) Cl(8) Mo(4) 63.49(9) . .
Mo(1) Cl(8) Mo(5) 63.51(8) . .
Mo(4) Cl(8) Mo(5) 63.75(9) . .
Mo(2) Cl(9) Mo(3) 63.98(10) . .
Mo(2) Cl(9) Mo(5) 63.50(8) . .
Mo(3) Cl(9) Mo(5) 63.43(9) . .
Mo(1) Cl(10) Mo(2) 63.62(8) . .
Mo(1) Cl(10) Mo(6) 63.32(9) . .
Mo(2) Cl(10) Mo(6) 63.23(10) . .
Mo(2) Cl(11) Mo(3) 63.66(10) . .
Mo(2) Cl(11) Mo(6) 62.98(9) . .
Mo(3) Cl(11) Mo(6) 63.34(8) . .
Mo(1) Cl(12) Mo(4) 63.62(9) . .
Mo(1) Cl(12) Mo(6) 63.62(9) . .
Mo(4) Cl(12) Mo(6) 63.71(8) . .
Mo(3) Cl(13) Mo(4) 63.41(10) . .
Mo(3) Cl(13) Mo(6) 63.70(10) . .
Mo(4) Cl(13) Mo(6) 63.76(10) . .
Mo(1) Cl(14) Mo(2) 63.58(10) . .
Mo(1) Cl(14) Mo(5) 63.34(10) . .
Mo(2) Cl(14) Mo(5) 63.41(10) . .
C(2) N(1) C(3) 120.6(14) . .
C(6) N(2) C(8) 121.3(12) . .
C(2) C(1) C(4) 118.2(15) . .
N(1) C(2) C(1) 121.9(15) . .
N(1) C(3) C(10) 120.5(13) . .
O(1) C(4) C(1) 120.1(13) . .
O(1) C(4) C(10) 119.4(13) . .
C(1) C(4) C(10) 120.3(14) . .
C(6) C(5) C(9) 118.5(13) . .
N(2) C(6) C(5) 120.6(13) . .
C(8) C(7) C(9) 118.3(14) . .
N(2) C(8) C(7) 120.8(14) . .
O(2) C(9) C(5) 123.1(13) . .
O(2) C(9) C(7) 116.5(13) . .
C(5) C(9) C(7) 120.3(14) . .
C(3) C(10) C(4) 118.3(13) . .

loop_
_geom_bond_atom_site_label_1
_geom_bond_atom_site_label_2
_geom_bond_distance
Mo(1) Mo(2) 2.6066(17)
Mo(1) Mo(4) 2.602(2)
Mo(1) Mo(5) 2.6012(15)
Mo(1) Mo(6) 2.601(2)
Mo(1) Cl(3) 2.431(4)
Mo(1) Cl(8) 2.472(3)
Mo(1) Cl(10) 2.476(3)
Mo(1) Cl(12) 2.468(4)
Mo(1) Cl(14) 2.476(4)
Mo(2) Mo(3) 2.610(2)
Mo(2) Mo(5) 2.6016(15)
Mo(2) Mo(6) 2.594(2)
Mo(2) Cl(2) 2.454(4)
Mo(2) Cl(9) 2.463(3)
Mo(2) Cl(10) 2.468(3)
Mo(2) Cl(11) 2.480(4)
Mo(2) Cl(14) 2.472(4)
Mo(3) Mo(4) 2.5981(17)
Mo(3) Mo(5) 2.600(2)
Mo(3) Mo(6) 2.6021(15)
Mo(3) Cl(7) 2.482(3)
Mo(3) Cl(9) 2.464(4)
Mo(3) Cl(11) 2.470(3)
Mo(3) Cl(13) 2.471(4)
Mo(4) Mo(5) 2.611(2)
Mo(4) Mo(6) 2.6052(15)
Mo(4) Cl(7) 2.473(3)
Mo(4) Cl(8) 2.474(4)
Mo(4) Cl(12) 2.469(3)
Mo(4) Cl(13) 2.473(4)
Mo(5) Cl(7) 2.457(4)
Mo(5) Cl(8) 2.471(3)
Mo(5) Cl(9) 2.481(3)
Mo(5) Cl(14) 2.479(4)
Mo(6) Cl(1) 2.443(3)
Mo(6) Cl(10) 2.480(4)
Mo(6) Cl(11) 2.486(3)
Mo(6) Cl(12) 2.468(3)
Mo(6) Cl(13) 2.460(4)
O(1) C(4) 1.337(19)
O(2) C(9) 1.354(17)
N(1) C(2) 1.35(2)
N(1) C(3) 1.351(19)
N(2) C(6) 1.311(19)
N(2) C(8) 1.316(19)
C(1) C(2) 1.33(2)
C(1) C(4) 1.40(2)
C(3) C(10) 1.36(2)
C(4) C(10) 1.39(2)
C(5) C(6) 1.38(2)
C(5) C(9) 1.38(2)
C(7) C(8) 1.39(2)
C(7) C(9) 1.34(2)

loop_
_geom_contact_atom_site_label_1
_geom_contact_atom_site_label_2
_geom_contact_distance
_geom_contact_site_symmetry_2
Mo(3) Cl(6) 2.413(4) 55503
Mo(4) Cl(4) 2.422(4) 45503
Mo(5) Cl(5) 2.433(4) 45503
Cl(1) Cl(7) 3.482(4) 56501
Cl(1) O(2) 3.418(10) 66404
Cl(1) O(8) 3.251(12) 66404
Cl(1) C(5) 3.507(16) 66404
Cl(1) C(9) 3.272(14) 66404
Cl(2) O(4) 3.493(11) 55503
Cl(2) O(7) 3.223(13) .
Cl(2) C(6) 3.558(14) .
Cl(3) O(1) 3.276(10) .
Cl(3) O(4) 3.448(11) .
Cl(3) O(5) 3.435(11) .
Cl(3) O(6) 3.173(10) .
Cl(3) C(4) 3.585(14) .
Cl(4) Mo(4) 2.422(4) 55503
Cl(4) Cl(7) 3.509(5) 55503
Cl(4) Cl(8) 3.555(5) 55503
Cl(4) Cl(11) 3.485(5) .
Cl(4) Cl(12) 3.549(4) 55503
Cl(4) Cl(13) 3.510(4) 55503
Cl(4) O(2) 3.493(10) 65402
Cl(4) O(5) 3.585(11) 66404
Cl(4) O(6) 3.398(10) 66404
Cl(4) O(7) 3.598(13) 66404
Cl(4) C(3) 3.586(14) 56503
Cl(5) Mo(5) 2.433(4) 55503
Cl(5) Cl(7) 3.496(6) 55503
Cl(5) Cl(8) 3.571(4) 55503
Cl(5) Cl(9) 3.513(5) 55503
Cl(5) Cl(10) 3.510(4) 56503
Cl(5) Cl(14) 3.553(4) 55503
Cl(5) N(2) 3.231(12) .
Cl(6) Mo(3) 2.413(4) 45503
Cl(6) Cl(7) 3.430(5) 45503
Cl(6) Cl(9) 3.548(6) 45503
Cl(6) Cl(13) 3.488(5) 45503
Cl(6) C(7) 3.412(17) 66404
Cl(6) C(8) 3.549(15) 66404
Cl(7) Cl(1) 3.482(4) 54501
Cl(7) Cl(4) 3.509(5) 45503
Cl(7) Cl(5) 3.496(6) 45503
Cl(7) Cl(6) 3.430(5) 55503
Cl(7) O(5) 3.349(11) 54402
Cl(8) Cl(4) 3.555(5) 45503
Cl(8) Cl(5) 3.571(4) 45503
Cl(8) C(10) 3.392(13) 54501
Cl(9) Cl(5) 3.513(5) 45503
Cl(9) Cl(6) 3.548(6) 55503
Cl(9) C(1) 3.475(15) 55503
Cl(10) Cl(5) 3.510(4) 46503
Cl(11) Cl(4) 3.485(5) .
Cl(11) C(2) 3.459(15) 56503
Cl(12) Cl(4) 3.549(4) 45503
Cl(13) Cl(4) 3.510(4) 45503
Cl(13) Cl(6) 3.488(5) 55503
Cl(13) O(5) 3.519(11) 54402
Cl(13) N(2) 3.370(12) 66404
Cl(14) Cl(5) 3.553(4) 45503
Cl(14) O(4) 3.529(11) 55503
Cl(14) C(5) 3.420(16) 45503
Cl(14) C(9) 3.353(14) 45503
O(1) Cl(3) 3.276(10) .
O(1) O(3) 2.551(18) .
O(1) O(6) 3.262(14) .
O(1) N(2) 3.347(15) 46503
O(1) C(6) 3.236(17) 46503
O(2) Cl(1) 3.418(10) 66504
O(2) Cl(4) 3.493(10) 64502
O(2) O(5) 2.618(14) 55503
O(2) O(8) 3.424(15) 55503
O(2) N(1) 3.527(17) 66504
O(2) C(3) 3.354(18) 66504
O(3) O(1) 2.551(18) .
O(3) O(4) 3.121(19) .
O(3) O(7) 2.90(2) 46503
O(3) C(1) 3.50(2) .
O(3) C(4) 3.43(2) .
O(4) Cl(2) 3.493(11) 45503
O(4) Cl(3) 3.448(11) .
O(4) Cl(14) 3.529(11) 45503
O(4) O(3) 3.121(19) .
O(4) O(5) 2.704(15) .
O(4) O(8) 2.930(15) 45503
O(5) Cl(3) 3.435(11) .
O(5) Cl(4) 3.585(11) 66504
O(5) Cl(7) 3.349(11) 55502
O(5) Cl(13) 3.519(11) 55502
O(5) O(2) 2.618(14) 45503
O(5) O(4) 2.704(15) .
O(5) O(6) 2.904(14) .
O(5) C(5) 3.451(18) 45503
O(5) C(9) 3.411(18) 45503
O(6) Cl(3) 3.173(10) .
O(6) Cl(4) 3.398(10) 66504
O(6) O(1) 3.262(14) .
O(6) O(5) 2.904(14) .
O(6) O(7) 2.881(15) .
O(6) N(2) 2.782(15) 46503
O(6) C(8) 3.311(18) 46503
O(7) Cl(2) 3.223(13) .
O(7) Cl(4) 3.598(13) 66504
O(7) O(3) 2.90(2) 56503
O(7) O(6) 2.881(15) .
O(7) O(8) 2.860(16) .
O(8) Cl(1) 3.251(12) 66504
O(8) O(2) 3.424(15) 45503
O(8) O(4) 2.930(15) 55503
O(8) O(7) 2.860(16) .
O(8) N(1) 2.888(18) 54502
O(8) C(2) 3.50(2) 54502
N(1) O(2) 3.527(17) 66404
N(1) O(8) 2.888(18) 55402
N(2) Cl(5) 3.231(12) .
N(2) Cl(13) 3.370(12) 66504
N(2) O(1) 3.347(15) 56503
N(2) O(6) 2.782(15) 56503
C(1) Cl(9) 3.475(15) 45503
C(1) O(3) 3.50(2) .
C(2) Cl(11) 3.459(15) 46503
C(2) O(8) 3.50(2) 55402
C(3) Cl(4) 3.586(14) 46503
C(3) O(2) 3.354(18) 66404
C(4) Cl(3) 3.585(14) .
C(4) O(3) 3.43(2) .
C(5) Cl(1) 3.507(16) 66504
C(5) Cl(14) 3.420(16) 55503
C(5) O(5) 3.451(18) 55503
C(6) Cl(2) 3.558(14) .
C(6) O(1) 3.236(17) 56503
C(7) Cl(6) 3.412(17) 66504
C(8) Cl(6) 3.549(15) 66504
C(8) O(6) 3.311(18) 56503
C(9) Cl(1) 3.272(14) 66504
C(9) Cl(14) 3.353(14) 55503
C(9) O(5) 3.411(18) 55503
C(10) Cl(8) 3.392(13) 56501
